data_8106405
loop_
_publ_author_name
'Dorovatovskii, Pavel V.'
'Sadigova, Nurlana D.'
'C\'ardenas, Alejandro'
'Cisterna, Jonathan'
'Brito, Iv\'an'

_publ_section_title
;
 Crystal structure of dimethyl
 (3aS,6R,6aS,7S)-1H,3H,6H,7H-3a,6:7,9a-diepoxybenzo[de]isochromene-3a
 1,6a-dicarboxylate, C16H16O7
;
_journal_issue 6
_journal_name_full 'Zeitschrift f\"ur Kristallographie - New Crystal Structures'
_journal_page_first 1075
_journal_page_last 1077
_journal_paper_doi 10.1515/ncrs-2018-0195
_journal_volume 233
_journal_year 2018
_chemical_formula_moiety 'C16 H16 O7'
_chemical_formula_sum 'C16 H16 O7'
_chemical_formula_weight 320.29
_space_group_crystal_system monoclinic
_space_group_IT_number 14
_space_group_name_Hall '-P 2yn'
_space_group_name_H-M_alt 'P 1 21/n 1'
_atom_sites_solution_hydrogens geom
_cell_angle_alpha 90
_cell_angle_beta 114.88(3)
_cell_angle_gamma 90
_cell_formula_units_Z 4
_cell_length_a 12.830(3)
_cell_length_b 8.1101(16)
_cell_length_c 14.900(3)
_cell_measurement_temperature 100(2)
_cell_volume 1406.5(6)
_computing_structure_refinement 'SHELXL-2016/6 (Sheldrick, 2016)'
_diffrn_ambient_temperature 100(2)
_diffrn_measured_fraction_theta_full 1.000
_diffrn_measured_fraction_theta_max 0.976
_diffrn_radiation_type 'synchroton radiation'
_diffrn_radiation_wavelength 0.9699
_diffrn_reflns_av_R_equivalents 0.0965
_diffrn_reflns_av_unetI/netI 0.1010
_diffrn_reflns_Laue_measured_fraction_full 1.000
_diffrn_reflns_Laue_measured_fraction_max 0.976
_diffrn_reflns_limit_h_max 12
_diffrn_reflns_limit_h_min -16
_diffrn_reflns_limit_k_max 10
_diffrn_reflns_limit_k_min -10
_diffrn_reflns_limit_l_max 19
_diffrn_reflns_limit_l_min -18
_diffrn_reflns_number 13125
_diffrn_reflns_point_group_measured_fraction_full 1.000
_diffrn_reflns_point_group_measured_fraction_max 0.976
_diffrn_reflns_theta_full 35.587
_diffrn_reflns_theta_max 38.487
_diffrn_reflns_theta_min 3.751
_exptl_absorpt_coefficient_mu 0.282
_exptl_crystal_density_diffrn 1.512
_exptl_crystal_F_000 672
_exptl_crystal_size_max 0.250
_exptl_crystal_size_mid 0.150
_exptl_crystal_size_min 0.100
_refine_diff_density_max 0.395
_refine_diff_density_min -0.510
_refine_diff_density_rms 0.106
_refine_ls_extinction_coef 0.023(3)
_refine_ls_extinction_expression Fc^*^=kFc[1+0.001xFc^2^\l^3^/sin(2\q)]^-1/4^
_refine_ls_extinction_method 'SHELXL-2016/6 (Sheldrick 2016)'
_refine_ls_goodness_of_fit_ref 1.518
_refine_ls_hydrogen_treatment constr
_refine_ls_matrix_type full
_refine_ls_number_parameters 211
_refine_ls_number_reflns 3051
_refine_ls_number_restraints 0
_refine_ls_restrained_S_all 1.518
_refine_ls_R_factor_all 0.0806
_refine_ls_R_factor_gt 0.0578
_refine_ls_shift/su_max 0.000
_refine_ls_shift/su_mean 0.000
_refine_ls_structure_factor_coef Fsqd
_refine_ls_weighting_details 'w=1/[\s^2^(Fo^2^)+(0.0329P)^2^] where P=(Fo^2^+2Fc^2^)/3'
_refine_ls_weighting_scheme calc
_refine_ls_wR_factor_gt 0.1384
_refine_ls_wR_factor_ref 0.1799
_reflns_Friedel_coverage 0.000
_reflns_Friedel_fraction_full .
_reflns_Friedel_fraction_max .
_reflns_number_gt 2293
_reflns_number_total 3051
_reflns_threshold_expression 'I > 2\s(I)'
_cod_data_source_file suppl_ncrs-2018-0195_suppl.cif
_cod_data_source_block xb12
_cod_database_code 8106405
_shelx_space_group_comment
;
The symmetry employed for this shelxl refinement is uniquely defined
by the following loop, which should always be used as a source of
symmetry information in preference to the above space-group names.
They are only intended as comments.
;
_shelx_estimated_absorpt_t_max 0.972
_shelx_estimated_absorpt_t_min 0.933
_olex2_refinement_description
;
1. Others
 Fixed Uiso: H1A(0.024) H1B(0.024) H3A(0.024) H3B(0.024) H4(0.02) H5(0.021)
 H6(0.02) H7(0.022) H8(0.024) H9(0.024) H11A(0.032) H11B(0.032) H11C(0.032)
 H13A(0.042) H13B(0.042) H13C(0.042)
 Fixed X: H1A(0.557699) H1B(0.532417) H3A(0.361011) H3B(0.283276) H4(0.128009)
 H5(0.001691) H6(0.088478) H7(0.282245) H8(0.432604) H9(0.559281)
 H11A(0.048904) H11B(0.013231) H11C(0.138885) H13A(0.235775) H13B(0.338625)
 H13C(0.35968)
 Fixed Y: H1A(0.735234) H1B(0.853153) H3A(1.033878) H3B(1.02856) H4(0.991704)
 H5(0.745159) H6(0.535838) H7(0.331857) H8(0.286106) H9(0.531507)
 H11A(0.347361) H11B(0.199667) H11C(0.203744) H13A(0.955633) H13B(0.825145)
 H13C(1.001489)
 Fixed Z: H1A(0.800019) H1B(0.70697) H3A(0.6515) H3B(0.711962) H4(0.492368)
 H5(0.444519) H6(0.583817) H7(0.646628) H8(0.578856) H9(0.623734)
 H11A(0.289415) H11B(0.34204) H11C(0.344019) H13A(0.291368) H13B(0.322623)
 H13C(0.375553)
;
_publcif_info_exptl_table_max_cols 4
_publcif_info_exptl_table_use_headnotes n

loop_
_space_group_symop_operation_xyz
'x, y, z'
'-x+1/2, y+1/2, -z+1/2'
'-x, -y, -z'
'x-1/2, -y-1/2, z-1/2'

loop_
_atom_site_label
_atom_site_type_symbol
_atom_site_fract_x
_atom_site_fract_y
_atom_site_fract_z
_atom_site_U_iso_or_equiv
_atom_site_adp_type
_atom_site_occupancy
_atom_site_site_symmetry_order
_atom_site_calc_flag
_atom_site_refinement_flags_posn
_atom_site_refinement_flags_adp
_atom_site_refinement_flags_occupancy
_atom_site_disorder_assembly
_atom_site_disorder_group
C1 C 0.49596(18) 0.7828(3) 0.74001(16) 0.0197(5) Uani 1 1 d . . . . .
H1A H 0.557699 0.735234 0.800019 0.024 Uiso 1 1 calc R U . . .
H1B H 0.532417 0.853153 0.706970 0.024 Uiso 1 1 calc R U . . .
O2 O 0.42176(12) 0.88305(19) 0.76850(11) 0.0203(4) Uani 1 1 d . . . . .
C3 C 0.32894(19) 0.9602(3) 0.68657(17) 0.0197(5) Uani 1 1 d . . . . .
H3A H 0.361011 1.033878 0.651500 0.024 Uiso 1 1 calc R U . . .
H3B H 0.283276 1.028560 0.711962 0.024 Uiso 1 1 calc R U . . .
C3A C 0.25123(18) 0.8339(3) 0.61457(15) 0.0156(5) Uani 1 1 d . . . . .
C4 C 0.14311(18) 0.8870(3) 0.52386(16) 0.0169(5) Uani 1 1 d . . . . .
H4 H 0.128009 0.991704 0.492368 0.020 Uiso 1 1 calc R U . . .
C5 C 0.07493(18) 0.7548(3) 0.49870(16) 0.0175(5) Uani 1 1 d . . . . .
H5 H 0.001691 0.745159 0.444519 0.021 Uiso 1 1 calc R U . . .
C6 C 0.13864(17) 0.6225(3) 0.57473(15) 0.0164(5) Uani 1 1 d . . . . .
H6 H 0.088478 0.535838 0.583817 0.020 Uiso 1 1 calc R U . . .
C6A C 0.24101(17) 0.5543(3) 0.55197(16) 0.0157(5) Uani 1 1 d . . . . .
C7 C 0.32232(18) 0.4288(3) 0.63400(16) 0.0180(5) Uani 1 1 d . . . . .
H7 H 0.282245 0.331857 0.646628 0.022 Uiso 1 1 calc R U . . .
C8 C 0.42161(18) 0.3862(3) 0.60684(17) 0.0201(6) Uani 1 1 d . . . . .
H8 H 0.432604 0.286106 0.578856 0.024 Uiso 1 1 calc R U . . .
C9 C 0.48936(19) 0.5183(3) 0.63049(16) 0.0197(5) Uani 1 1 d . . . . .
H9 H 0.559281 0.531507 0.623734 0.024 Uiso 1 1 calc R U . . .
C9A C 0.43087(18) 0.6452(3) 0.67109(16) 0.0175(5) Uani 1 1 d . . . . .
C9B C 0.32100(17) 0.7098(3) 0.57792(15) 0.0150(5) Uani 1 1 d . . . . .
O3 O 0.20060(12) 0.72308(18) 0.66095(10) 0.0165(4) Uani 1 1 d . . . . .
O4 O 0.37938(12) 0.53564(18) 0.71785(11) 0.0176(4) Uani 1 1 d . . . . .
C10 C 0.20355(18) 0.4746(3) 0.45164(17) 0.0173(5) Uani 1 1 d . . . . .
O5 O 0.24502(13) 0.4945(2) 0.39265(12) 0.0242(4) Uani 1 1 d . . . . .
O6 O 0.11832(12) 0.36485(18) 0.43728(11) 0.0199(4) Uani 1 1 d . . . . .
C11 C 0.07643(19) 0.2713(3) 0.34575(16) 0.0214(5) Uani 1 1 d . . . . .
H11A H 0.048904 0.347361 0.289415 0.032 Uiso 1 1 calc R U . . .
H11B H 0.013231 0.199667 0.342040 0.032 Uiso 1 1 calc R U . . .
H11C H 0.138885 0.203744 0.344019 0.032 Uiso 1 1 calc R U . . .
C12 C 0.35819(18) 0.7856(3) 0.50283(15) 0.0158(5) Uani 1 1 d . . . . .
O7 O 0.45792(12) 0.80065(19) 0.51634(11) 0.0226(4) Uani 1 1 d . . . . .
O8 O 0.27094(12) 0.84531(19) 0.42136(11) 0.0207(4) Uani 1 1 d . . . . .
C13 C 0.3039(2) 0.9123(3) 0.34665(18) 0.0280(6) Uani 1 1 d . . . . .
H13A H 0.235775 0.955633 0.291368 0.042 Uiso 1 1 calc R U . . .
H13B H 0.338625 0.825145 0.322623 0.042 Uiso 1 1 calc R U . . .
H13C H 0.359680 1.001489 0.375553 0.042 Uiso 1 1 calc R U . . .

loop_
_atom_site_aniso_label
_atom_site_aniso_U_11
_atom_site_aniso_U_22
_atom_site_aniso_U_33
_atom_site_aniso_U_23
_atom_site_aniso_U_13
_atom_site_aniso_U_12
C1 0.0187(11) 0.0236(13) 0.0205(12) -0.0029(10) 0.0118(10) -0.0001(9)
O2 0.0215(8) 0.0224(9) 0.0176(8) -0.0009(7) 0.0085(7) 0.0015(6)
C3 0.0217(12) 0.0180(13) 0.0234(13) 0.0012(10) 0.0134(10) 0.0015(9)
C3A 0.0189(11) 0.0157(12) 0.0158(12) -0.0001(9) 0.0108(10) -0.0022(9)
C4 0.0201(11) 0.0176(12) 0.0160(12) 0.0035(10) 0.0105(10) 0.0042(9)
C5 0.0164(11) 0.0231(13) 0.0157(11) 0.0017(10) 0.0094(10) 0.0021(9)
C6 0.0184(11) 0.0185(12) 0.0146(12) -0.0053(9) 0.0093(9) -0.0045(9)
C6A 0.0162(11) 0.0175(12) 0.0159(12) -0.0002(9) 0.0091(10) -0.0017(9)
C7 0.0222(11) 0.0147(12) 0.0192(12) -0.0030(10) 0.0108(10) -0.0020(9)
C8 0.0230(12) 0.0171(13) 0.0217(13) 0.0002(10) 0.0110(10) 0.0038(10)
C9 0.0184(11) 0.0244(14) 0.0178(12) 0.0033(10) 0.0091(10) 0.0063(10)
C9A 0.0173(11) 0.0198(13) 0.0181(12) 0.0002(10) 0.0100(10) -0.0007(9)
C9B 0.0155(11) 0.0160(12) 0.0148(11) 0.0006(9) 0.0078(9) 0.0005(9)
O3 0.0190(8) 0.0175(9) 0.0159(8) -0.0011(7) 0.0103(7) -0.0024(6)
O4 0.0201(8) 0.0173(9) 0.0165(8) 0.0015(7) 0.0088(7) -0.0009(6)
C10 0.0157(11) 0.0143(12) 0.0242(13) -0.0033(10) 0.0107(10) 0.0002(9)
O5 0.0260(9) 0.0292(10) 0.0242(9) -0.0050(8) 0.0173(8) -0.0073(7)
O6 0.0206(8) 0.0220(9) 0.0190(9) -0.0071(7) 0.0102(7) -0.0075(7)
C11 0.0210(12) 0.0209(13) 0.0231(13) -0.0064(10) 0.0100(10) -0.0029(10)
C12 0.0185(11) 0.0153(12) 0.0149(12) 0.0000(9) 0.0083(9) 0.0004(9)
O7 0.0196(8) 0.0285(10) 0.0227(9) 0.0023(8) 0.0118(7) 0.0002(7)
O8 0.0201(8) 0.0248(9) 0.0200(9) 0.0072(7) 0.0112(7) 0.0017(7)
C13 0.0298(14) 0.0362(16) 0.0256(14) 0.0068(12) 0.0191(12) 0.0013(11)

loop_
_atom_type_symbol
_atom_type_description
_atom_type_scat_dispersion_real
_atom_type_scat_dispersion_imag
_atom_type_scat_source
C C 0.0070 0.0030 'International Tables Vol C Tables 4.2.6.8 and 6.1.1.4'
H H 0.0000 0.0000 'International Tables Vol C Tables 4.2.6.8 and 6.1.1.4'
O O 0.0210 0.0120 'International Tables Vol C Tables 4.2.6.8 and 6.1.1.4'

loop_
_geom_angle_atom_site_label_1
_geom_angle_atom_site_label_2
_geom_angle_atom_site_label_3
_geom_angle
_geom_angle_site_symmetry_1
_geom_angle_site_symmetry_3
H1A C1 H1B 107.9 . .
O2 C1 H1A 109.3 . .
O2 C1 H1B 109.3 . .
O2 C1 C9A 111.82(16) . .
C9A C1 H1A 109.3 . .
C9A C1 H1B 109.3 . .
C3 O2 C1 114.03(16) . .
O2 C3 H3A 109.3 . .
O2 C3 H3B 109.3 . .
O2 C3 C3A 111.67(18) . .
H3A C3 H3B 107.9 . .
C3A C3 H3A 109.3 . .
C3A C3 H3B 109.3 . .
C3 C3A C4 121.02(19) . .
C3 C3A C9B 111.94(16) . .
C4 C3A C9B 107.82(16) . .
O3 C3A C3 112.13(16) . .
O3 C3A C4 100.02(16) . .
O3 C3A C9B 101.67(16) . .
C3A C4 H4 127.3 . .
C5 C4 C3A 105.4(2) . .
C5 C4 H4 127.3 . .
C4 C5 H5 127.1 . .
C4 C5 C6 105.88(19) . .
C6 C5 H5 127.1 . .
C5 C6 H6 114.9 . .
C5 C6 C6A 108.65(16) . .
C6A C6 H6 114.9 . .
O3 C6 C5 100.71(17) . .
O3 C6 H6 114.9 . .
O3 C6 C6A 101.04(15) . .
C6 C6A C7 113.07(16) . .
C9B C6A C6 100.44(16) . .
C9B C6A C7 100.06(16) . .
C10 C6A C6 114.42(17) . .
C10 C6A C7 108.61(17) . .
C10 C6A C9B 119.40(17) . .
C6A C7 H7 115.0 . .
C8 C7 C6A 106.88(17) . .
C8 C7 H7 115.0 . .
O4 C7 C6A 102.18(17) . .
O4 C7 H7 115.0 . .
O4 C7 C8 100.92(16) . .
C7 C8 H8 127.1 . .
C9 C8 C7 105.79(19) . .
C9 C8 H8 127.1 . .
C8 C9 H9 127.2 . .
C8 C9 C9A 105.68(19) . .
C9A C9 H9 127.2 . .
C1 C9A C9 122.71(17) . .
C1 C9A C9B 112.52(19) . .
C9 C9A C9B 106.03(17) . .
O4 C9A C1 111.11(16) . .
O4 C9A C9 100.08(17) . .
O4 C9A C9B 101.85(15) . .
C3A C9B C9A 109.18(16) . .
C6A C9B C3A 100.91(15) . .
C6A C9B C9A 101.39(17) . .
C12 C9B C3A 113.19(16) . .
C12 C9B C6A 121.32(17) . .
C12 C9B C9A 109.74(16) . .
C3A O3 C6 96.65(14) . .
C7 O4 C9A 96.87(15) . .
O5 C10 C6A 127.30(19) . .
O5 C10 O6 122.9(2) . .
O6 C10 C6A 109.69(17) . .
C10 O6 C11 116.53(16) . .
O6 C11 H11A 109.5 . .
O6 C11 H11B 109.5 . .
O6 C11 H11C 109.5 . .
H11A C11 H11B 109.5 . .
H11A C11 H11C 109.5 . .
H11B C11 H11C 109.5 . .
O7 C12 C9B 123.63(19) . .
O7 C12 O8 122.07(19) . .
O8 C12 C9B 114.17(17) . .
C12 O8 C13 115.15(16) . .
O8 C13 H13A 109.5 . .
O8 C13 H13B 109.5 . .
O8 C13 H13C 109.5 . .
H13A C13 H13B 109.5 . .
H13A C13 H13C 109.5 . .
H13B C13 H13C 109.5 . .

loop_
_geom_bond_atom_site_label_1
_geom_bond_atom_site_label_2
_geom_bond_distance
_geom_bond_site_symmetry_2
C1 H1A 0.9900 .
C1 H1B 0.9900 .
C1 O2 1.445(2) .
C1 C9A 1.509(3) .
O2 C3 1.441(3) .
C3 H3A 0.9900 .
C3 H3B 0.9900 .
C3 C3A 1.515(3) .
C3A C4 1.536(3) .
C3A C9B 1.589(3) .
C3A O3 1.444(2) .
C4 H4 0.9500 .
C4 C5 1.334(3) .
C5 H5 0.9500 .
C5 C6 1.525(3) .
C6 H6 1.0000 .
C6 C6A 1.588(3) .
C6 O3 1.445(2) .
C6A C7 1.595(3) .
C6A C9B 1.569(3) .
C6A C10 1.510(3) .
C7 H7 1.0000 .
C7 C8 1.530(3) .
C7 O4 1.441(3) .
C8 H8 0.9500 .
C8 C9 1.330(3) .
C9 H9 0.9500 .
C9 C9A 1.540(3) .
C9A C9B 1.594(3) .
C9A O4 1.449(2) .
C9B C12 1.519(3) .
C10 O5 1.214(3) .
C10 O6 1.355(2) .
O6 C11 1.452(3) .
C11 H11A 0.9800 .
C11 H11B 0.9800 .
C11 H11C 0.9800 .
C12 O7 1.215(2) .
C12 O8 1.348(3) .
O8 C13 1.453(3) .
C13 H13A 0.9800 .
C13 H13B 0.9800 .
C13 H13C 0.9800 .

loop_
_geom_torsion_atom_site_label_1
_geom_torsion_atom_site_label_2
_geom_torsion_atom_site_label_3
_geom_torsion_atom_site_label_4
_geom_torsion
_geom_torsion_site_symmetry_1
_geom_torsion_site_symmetry_2
_geom_torsion_site_symmetry_3
_geom_torsion_site_symmetry_4
C1 O2 C3 C3A 60.3(2) . . . .
C1 C9A C9B C3A -46.7(2) . . . .
C1 C9A C9B C6A -152.68(16) . . . .
C1 C9A C9B C12 77.8(2) . . . .
C1 C9A O4 C7 177.51(17) . . . .
O2 C1 C9A C9 -179.06(18) . . . .
O2 C1 C9A C9B 52.5(2) . . . .
O2 C1 C9A O4 -61.0(2) . . . .
O2 C3 C3A C4 177.12(16) . . . .
O2 C3 C3A C9B -54.0(2) . . . .
O2 C3 C3A O3 59.5(2) . . . .
C3 C3A C4 C5 -157.71(19) . . . .
C3 C3A C9B C6A 153.52(17) . . . .
C3 C3A C9B C9A 47.3(2) . . . .
C3 C3A C9B C12 -75.3(2) . . . .
C3 C3A O3 C6 -178.26(17) . . . .
C3A C4 C5 C6 1.5(2) . . . .
C3A C9B C12 O7 118.7(2) . . . .
C3A C9B C12 O8 -57.3(2) . . . .
C4 C3A C9B C6A -70.99(19) . . . .
C4 C3A C9B C9A -177.25(17) . . . .
C4 C3A C9B C12 60.2(2) . . . .
C4 C3A O3 C6 52.19(17) . . . .
C4 C5 C6 C6A -74.0(2) . . . .
C4 C5 C6 O3 31.63(19) . . . .
C5 C6 C6A C7 173.68(17) . . . .
C5 C6 C6A C9B 67.9(2) . . . .
C5 C6 C6A C10 -61.3(2) . . . .
C5 C6 O3 C3A -51.56(16) . . . .
C6 C6A C7 C8 -175.16(16) . . . .
C6 C6A C7 O4 -69.6(2) . . . .
C6 C6A C9B C3A 2.21(19) . . . .
C6 C6A C9B C9A 114.55(16) . . . .
C6 C6A C9B C12 -123.71(18) . . . .
C6 C6A C10 O5 134.9(2) . . . .
C6 C6A C10 O6 -49.1(2) . . . .
C6A C6 O3 C3A 60.07(17) . . . .
C6A C7 C8 C9 74.5(2) . . . .
C6A C7 O4 C9A -58.90(16) . . . .
C6A C9B C12 O7 -121.1(2) . . . .
C6A C9B C12 O8 62.9(2) . . . .
C6A C10 O6 C11 -177.06(17) . . . .
C7 C6A C9B C3A -113.73(16) . . . .
C7 C6A C9B C9A -1.39(18) . . . .
C7 C6A C9B C12 120.35(19) . . . .
C7 C6A C10 O5 -97.7(2) . . . .
C7 C6A C10 O6 78.3(2) . . . .
C7 C8 C9 C9A -0.9(2) . . . .
C8 C7 O4 C9A 51.24(18) . . . .
C8 C9 C9A C1 156.5(2) . . . .
C8 C9 C9A C9B -72.3(2) . . . .
C8 C9 C9A O4 33.2(2) . . . .
C9 C9A C9B C3A 176.56(15) . . . .
C9 C9A C9B C6A 70.62(19) . . . .
C9 C9A C9B C12 -58.9(2) . . . .
C9 C9A O4 C7 -51.42(17) . . . .
C9A C1 O2 C3 -59.5(2) . . . .
C9A C9B C12 O7 -3.5(3) . . . .
C9A C9B C12 O8 -179.49(17) . . . .
C9B C3A C4 C5 71.7(2) . . . .
C9B C3A O3 C6 -58.53(17) . . . .
C9B C6A C7 C8 -69.16(19) . . . .
C9B C6A C7 O4 36.39(17) . . . .
C9B C6A C10 O5 15.9(3) . . . .
C9B C6A C10 O6 -168.05(17) . . . .
C9B C9A O4 C7 57.47(17) . . . .
C9B C12 O8 C13 -177.58(18) . . . .
O3 C3A C4 C5 -34.2(2) . . . .
O3 C3A C9B C6A 33.67(18) . . . .
O3 C3A C9B C9A -72.60(19) . . . .
O3 C3A C9B C12 164.85(16) . . . .
O3 C6 C6A C7 68.3(2) . . . .
O3 C6 C6A C9B -37.49(18) . . . .
O3 C6 C6A C10 -166.67(17) . . . .
O4 C7 C8 C9 -31.9(2) . . . .
O4 C9A C9B C3A 72.30(19) . . . .
O4 C9A C9B C6A -33.63(18) . . . .
O4 C9A C9B C12 -163.11(15) . . . .
C10 C6A C7 C8 56.7(2) . . . .
C10 C6A C7 O4 162.25(15) . . . .
C10 C6A C9B C3A 128.11(19) . . . .
C10 C6A C9B C9A -119.55(19) . . . .
C10 C6A C9B C12 2.2(3) . . . .
O5 C10 O6 C11 -0.8(3) . . . .
O7 C12 O8 C13 6.4(3) . . . .

loop_
_publcif_info_datablock.id
_publcif_info_datablock.publ_exptl
_publcif_info_datablock.publ_geom
_publcif_info_datablock.structure
{d6f18fe9-4102-43ce-b78b-d8fe9bcb7da7} y y y

loop_
_publcif_info_exptl_table_extra_item
sin_theta_over_lambda_max

loop_
_publcif_info_tables.block_id
_publcif_info_tables.reference_item
{d6f18fe9-4102-43ce-b78b-d8fe9bcb7da7} '_publcif_info_datablock.publ_exptl'

loop_
_publcif_info_cif.paper_type
EE
